data_7055703
loop_
_publ_author_name
'Fitts, Lacey S.'
'Bierschenk, Eric J.'
'Hanusa, Timothy P.'
'Rheingold, Arnold L.'
'Pink, Maren'
'Young, Victor G.'

_publ_section_title
;
 Selective modification of the metal coordination environment in heavy
 alkaline--earth iodide complexes
;
_journal_issue 10
_journal_name_full 'New J. Chem.'
_journal_page_first 8229
_journal_paper_doi 10.1039/C6NJ01713D
_journal_volume 40
_journal_year 2016
_chemical_formula_moiety 'C24 H38 Ca N2 O7, 2(I)'
_chemical_formula_sum 'C24 H38 Ca I2 N2 O7'
_chemical_formula_weight 760.44
_chemical_melting_point 377.5(15)
_chemical_name_common 02250a
_chemical_name_systematic
; 
 ? 
;
_space_group_IT_number 15
_symmetry_cell_setting monoclinic
_symmetry_space_group_name_Hall '-C 2yc'
_symmetry_space_group_name_H-M 'C 1 2/c 1'
_atom_sites_solution_hydrogens geom
_atom_sites_solution_primary direct
_atom_sites_solution_secondary difmap
_audit_creation_method SHELXL-97
_audit_update_record
;
2016-05-30 deposited with the CCDC.
2016-07-26 downloaded from the CCDC.
;
_cell_angle_alpha 90.00
_cell_angle_beta 105.616(3)
_cell_angle_gamma 90.00
_cell_formula_units_Z 4
_cell_length_a 14.340(2)
_cell_length_b 15.857(2)
_cell_length_c 14.444(2)
_cell_measurement_reflns_used 3039
_cell_measurement_temperature 173(2)
_cell_measurement_theta_max 25.054
_cell_measurement_theta_min 2.57
_cell_volume 3163.2(7)
_computing_cell_refinement 'Bruker SMART'
_computing_data_collection 'Bruker SMART'
_computing_data_reduction 'Bruker SAINT'
_computing_molecular_graphics 'Bruker SHELXTL'
_computing_publication_material 'Bruker SHELXTL'
_computing_structure_refinement 'Bruker SHELXTL'
_computing_structure_solution SIR-97
_diffrn_ambient_temperature 173(2)
_diffrn_measured_fraction_theta_full 0.999
_diffrn_measured_fraction_theta_max 0.999
_diffrn_measurement_device_type 'Bruker CCD platform'
_diffrn_measurement_method 'phi and omega scans'
_diffrn_radiation_monochromator graphite
_diffrn_radiation_source 'normal-focus sealed tube'
_diffrn_radiation_type MoK\a
_diffrn_radiation_wavelength 0.71073
_diffrn_reflns_av_R_equivalents 0.0481
_diffrn_reflns_av_sigmaI/netI 0.0383
_diffrn_reflns_limit_h_max 16
_diffrn_reflns_limit_h_min -17
_diffrn_reflns_limit_k_max 18
_diffrn_reflns_limit_k_min 0
_diffrn_reflns_limit_l_max 17
_diffrn_reflns_limit_l_min 0
_diffrn_reflns_number 12297
_diffrn_reflns_theta_full 25.06
_diffrn_reflns_theta_max 25.06
_diffrn_reflns_theta_min 1.96
_exptl_absorpt_coefficient_mu 2.190
_exptl_absorpt_correction_T_max 0.9175
_exptl_absorpt_correction_T_min 0.4390
_exptl_absorpt_correction_type multi-scan
_exptl_absorpt_process_details 'SADABS (Sheldrick, 2002)'
_exptl_crystal_colour Yellow
_exptl_crystal_density_diffrn 1.597
_exptl_crystal_density_method 'not measured'
_exptl_crystal_description Needle
_exptl_crystal_F_000 1512
_exptl_crystal_recrystallization_method 'Re-crystallisation from solvent'
_exptl_crystal_size_max 0.45
_exptl_crystal_size_mid 0.08
_exptl_crystal_size_min 0.04
_refine_diff_density_max 1.003
_refine_diff_density_min -1.009
_refine_diff_density_rms 0.120
_refine_ls_extinction_method none
_refine_ls_goodness_of_fit_ref 1.101
_refine_ls_hydrogen_treatment mixed
_refine_ls_matrix_type full
_refine_ls_number_parameters 170
_refine_ls_number_reflns 2811
_refine_ls_number_restraints 2
_refine_ls_restrained_S_all 1.100
_refine_ls_R_factor_all 0.0522
_refine_ls_R_factor_gt 0.0355
_refine_ls_shift/su_max 0.001
_refine_ls_shift/su_mean 0.000
_refine_ls_structure_factor_coef Fsqd
_refine_ls_weighting_details 'calc w=1/[\s^2^(Fo^2^)+(0.0473P)^2^+6.7699P] where P=(Fo^2^+2Fc^2^)/3'
_refine_ls_weighting_scheme calc
_refine_ls_wR_factor_gt 0.0861
_refine_ls_wR_factor_ref 0.0936
_reflns_number_gt 2229
_reflns_number_total 2811
_reflns_threshold_expression >2sigma(I)
_cod_data_source_file c6nj01713d2.cif
_cod_data_source_block 02250a
_cod_depositor_comments
;
The following automatic conversions were performed:

'_chemical_melting_point' value '376-379' was changed to '377.5(15)'
- the average value was taken and precision was estimated.

'_symmetry_cell_setting' value 'Monoclinic' changed to 'monoclinic'
according to
/usr/data/users/saulius/crontab/automatic-downloads/rss-feeds/RSC/lib/dictionaries/cif_core.dic
dictionary named 'cif_core.dic' version 2.4.2 from 2011-04-26.

Automatic conversion script
Id: cif_fix_values 4268 2015-11-12 08:31:59Z antanas 

 Adding full bibliography for 7055702--7055705.cif.
;
_cod_original_cell_volume 3163.1(8)
_cod_original_sg_symbol_H-M C2/c
_cod_database_code 7055703
_solvent_exptl_crystal_recrystallization_method THF/toluene

loop_
_symmetry_equiv_pos_as_xyz
'x, y, z'
'-x, y, -z+1/2'
'x+1/2, y+1/2, z'
'-x+1/2, y+1/2, -z+1/2'
'-x, -y, -z'
'x, -y, z-1/2'
'-x+1/2, -y+1/2, -z'
'x+1/2, -y+1/2, z-1/2'

loop_
_atom_site_label
_atom_site_type_symbol
_atom_site_fract_x
_atom_site_fract_y
_atom_site_fract_z
_atom_site_U_iso_or_equiv
_atom_site_adp_type
_atom_site_occupancy
_atom_site_symmetry_multiplicity
_atom_site_calc_flag
_atom_site_refinement_flags
I1 I 0.28962(2) 0.11046(2) 0.90295(2) 0.03648(14) Uani 1 1 d .
Ca1 Ca 0.0000 0.28569(7) 0.7500 0.0226(3) Uani 1 2 d S
O1 O 0.0436(2) 0.15480(18) 0.6861(2) 0.0295(7) Uani 1 1 d .
N1 N 0.0215(3) 0.0840(2) 0.7157(3) 0.0248(8) Uani 1 1 d .
C1 C 0.0386(3) 0.0080(3) 0.6674(3) 0.0237(9) Uani 1 1 d .
C2 C 0.1326(3) -0.0127(3) 0.6714(3) 0.0339(11) Uani 1 1 d .
H2A H 0.1851 0.0199 0.7083 0.041 Uiso 1 1 calc R
C3 C 0.1485(4) -0.0822(3) 0.6203(4) 0.0440(13) Uani 1 1 d .
H3A H 0.2128 -0.0988 0.6229 0.053 Uiso 1 1 calc R
C4 C 0.0711(4) -0.1279(3) 0.5653(4) 0.0421(13) Uani 1 1 d .
H4A H 0.0824 -0.1758 0.5302 0.050 Uiso 1 1 calc R
C5 C -0.0221(4) -0.1042(3) 0.5611(4) 0.0411(13) Uani 1 1 d .
H5A H -0.0749 -0.1353 0.5222 0.049 Uiso 1 1 calc R
C6 C -0.0397(3) -0.0359(3) 0.6129(3) 0.0320(11) Uani 1 1 d .
H6A H -0.1040 -0.0196 0.6109 0.038 Uiso 1 1 calc R
O2 O 0.1096(2) 0.3169(2) 0.6561(2) 0.0373(8) Uani 1 1 d .
C7 C 0.2012(4) 0.2760(4) 0.6685(4) 0.0440(13) Uani 1 1 d .
H7A H 0.1928 0.2194 0.6383 0.053 Uiso 1 1 calc R
H7B H 0.2352 0.2699 0.7376 0.053 Uiso 1 1 calc R
C8 C 0.2559(5) 0.3330(4) 0.6196(4) 0.0522(15) Uani 1 1 d .
H8A H 0.2849 0.3808 0.6616 0.063 Uiso 1 1 calc R
H8B H 0.3077 0.3021 0.6004 0.063 Uiso 1 1 calc R
C9 C 0.1800(5) 0.3625(4) 0.5341(4) 0.0529(15) Uani 1 1 d .
H9A H 0.1704 0.3217 0.4805 0.063 Uiso 1 1 calc R
H9B H 0.1967 0.4182 0.5121 0.063 Uiso 1 1 calc R
C10 C 0.0911(5) 0.3681(4) 0.5706(4) 0.0516(15) Uani 1 1 d .
H10A H 0.0790 0.4273 0.5857 0.062 Uiso 1 1 calc R
H10B H 0.0337 0.3469 0.5215 0.062 Uiso 1 1 calc R
O3 O 0.0000 0.4361(3) 0.7500 0.0340(11) Uani 1 2 d S
C11 C 0.0806(4) 0.4897(3) 0.7971(4) 0.0414(13) Uani 1 1 d .
H11A H 0.1314 0.4878 0.7623 0.050 Uiso 1 1 calc R
H11B H 0.1091 0.4707 0.8640 0.050 Uiso 1 1 calc R
C12 C 0.0419(4) 0.5768(3) 0.7961(4) 0.0477(14) Uani 1 1 d .
H12A H 0.0914 0.6194 0.7929 0.057 Uiso 1 1 calc R
H12B H 0.0185 0.5876 0.8535 0.057 Uiso 1 1 calc R
O4 O 0.1350(2) 0.2830(2) 0.8829(2) 0.0370(8) Uani 1 1 d D
H4B H 0.155(4) 0.306(3) 0.9372(19) 0.055 Uiso 1 1 d D
H4C H 0.168(4) 0.238(2) 0.888(4) 0.055 Uiso 1 1 d D

loop_
_atom_site_aniso_label
_atom_site_aniso_U_11
_atom_site_aniso_U_22
_atom_site_aniso_U_33
_atom_site_aniso_U_23
_atom_site_aniso_U_13
_atom_site_aniso_U_12
I1 0.0340(2) 0.0416(2) 0.02799(19) -0.00726(14) -0.00171(13) 0.00627(14)
Ca1 0.0191(6) 0.0261(6) 0.0199(6) 0.000 0.0005(5) 0.000
O1 0.0370(19) 0.0255(17) 0.0284(17) 0.0035(13) 0.0130(14) -0.0041(14)
N1 0.025(2) 0.0277(19) 0.0218(19) -0.0001(15) 0.0064(15) 0.0013(15)
C1 0.027(2) 0.027(2) 0.018(2) 0.0005(17) 0.0064(18) -0.0004(18)
C2 0.026(3) 0.043(3) 0.028(3) -0.005(2) -0.0018(19) 0.007(2)
C3 0.034(3) 0.054(3) 0.042(3) -0.010(2) 0.009(2) 0.012(2)
C4 0.056(4) 0.037(3) 0.037(3) -0.010(2) 0.019(3) 0.004(2)
C5 0.047(3) 0.041(3) 0.037(3) -0.013(2) 0.015(2) -0.019(2)
C6 0.025(3) 0.042(3) 0.032(3) -0.006(2) 0.013(2) -0.005(2)
O2 0.0348(19) 0.041(2) 0.039(2) 0.0137(15) 0.0145(15) 0.0027(15)
C7 0.028(3) 0.052(3) 0.057(4) 0.011(3) 0.018(3) 0.004(2)
C8 0.054(4) 0.054(3) 0.057(4) -0.009(3) 0.030(3) -0.016(3)
C9 0.074(4) 0.052(3) 0.039(3) -0.001(3) 0.027(3) -0.007(3)
C10 0.055(4) 0.056(4) 0.042(3) 0.015(3) 0.011(3) -0.005(3)
O3 0.028(3) 0.023(2) 0.046(3) 0.000 0.001(2) 0.000
C11 0.031(3) 0.044(3) 0.042(3) 0.003(2) -0.004(2) -0.006(2)
C12 0.052(4) 0.038(3) 0.049(3) -0.006(2) 0.007(3) -0.004(3)
O4 0.034(2) 0.041(2) 0.0268(18) -0.0064(15) -0.0077(15) 0.0072(15)

loop_
_atom_type_symbol
_atom_type_description
_atom_type_scat_dispersion_real
_atom_type_scat_dispersion_imag
_atom_type_scat_source
C C 0.0033 0.0016 'International Tables Vol C Tables 4.2.6.8 and 6.1.1.4'
H H 0.0000 0.0000 'International Tables Vol C Tables 4.2.6.8 and 6.1.1.4'
N N 0.0061 0.0033 'International Tables Vol C Tables 4.2.6.8 and 6.1.1.4'
O O 0.0106 0.0060 'International Tables Vol C Tables 4.2.6.8 and 6.1.1.4'
Ca Ca 0.2262 0.3064 'International Tables Vol C Tables 4.2.6.8 and 6.1.1.4'
I I -0.4742 1.8119 'International Tables Vol C Tables 4.2.6.8 and 6.1.1.4'

loop_
_geom_angle_atom_site_label_1
_geom_angle_atom_site_label_2
_geom_angle_atom_site_label_3
_geom_angle
_geom_angle_site_symmetry_1
_geom_angle_site_symmetry_3
O4 Ca1 O4 177.91(18) 2_556 .
O4 Ca1 O3 91.04(9) 2_556 .
O4 Ca1 O3 91.04(9) . .
O4 Ca1 O2 86.77(12) 2_556 2_556
O4 Ca1 O2 93.67(12) . 2_556
O3 Ca1 O2 78.05(9) . 2_556
O4 Ca1 O2 93.67(12) 2_556 .
O4 Ca1 O2 86.77(12) . .
O3 Ca1 O2 78.05(9) . .
O2 Ca1 O2 156.11(17) 2_556 .
O4 Ca1 O1 85.00(12) 2_556 .
O4 Ca1 O1 93.20(11) . .
O3 Ca1 O1 149.01(7) . .
O2 Ca1 O1 132.15(11) 2_556 .
O2 Ca1 O1 71.57(11) . .
O4 Ca1 O1 93.20(11) 2_556 2_556
O4 Ca1 O1 85.00(12) . 2_556
O3 Ca1 O1 149.01(7) . 2_556
O2 Ca1 O1 71.57(11) 2_556 2_556
O2 Ca1 O1 132.15(11) . 2_556
O1 Ca1 O1 61.97(14) . 2_556
O4 Ca1 H4C 162.0(8) 2_556 .
O4 Ca1 H4C 16.1(8) . .
O3 Ca1 H4C 105.6(9) . .
O2 Ca1 H4C 103.0(11) 2_556 .
O2 Ca1 H4C 83.5(12) . .
O1 Ca1 H4C 77.2(8) . .
O1 Ca1 H4C 76.0(11) 2_556 .
N1 O1 Ca1 121.0(2) . .
O1 N1 N1 117.9(2) . 2_556
O1 N1 C1 118.9(3) . .
N1 N1 C1 123.0(2) 2_556 .
C2 C1 C6 123.0(4) . .
C2 C1 N1 118.1(4) . .
C6 C1 N1 118.6(4) . .
C1 C2 C3 118.1(5) . .
C1 C2 H2A 121.0 . .
C3 C2 H2A 121.0 . .
C2 C3 C4 120.2(5) . .
C2 C3 H3A 119.9 . .
C4 C3 H3A 119.9 . .
C5 C4 C3 120.2(5) . .
C5 C4 H4A 119.9 . .
C3 C4 H4A 119.9 . .
C4 C5 C6 120.6(5) . .
C4 C5 H5A 119.7 . .
C6 C5 H5A 119.7 . .
C1 C6 C5 117.9(4) . .
C1 C6 H6A 121.0 . .
C5 C6 H6A 121.0 . .
C7 O2 C10 108.3(4) . .
C7 O2 Ca1 123.9(3) . .
C10 O2 Ca1 127.3(3) . .
O2 C7 C8 104.3(4) . .
O2 C7 H7A 110.9 . .
C8 C7 H7A 110.9 . .
O2 C7 H7B 110.9 . .
C8 C7 H7B 110.9 . .
H7A C7 H7B 108.9 . .
C9 C8 C7 102.9(5) . .
C9 C8 H8A 111.2 . .
C7 C8 H8A 111.2 . .
C9 C8 H8B 111.2 . .
C7 C8 H8B 111.2 . .
H8A C8 H8B 109.1 . .
C8 C9 C10 103.1(5) . .
C8 C9 H9A 111.1 . .
C10 C9 H9A 111.1 . .
C8 C9 H9B 111.1 . .
C10 C9 H9B 111.1 . .
H9A C9 H9B 109.1 . .
O2 C10 C9 106.8(5) . .
O2 C10 H10A 110.4 . .
C9 C10 H10A 110.4 . .
O2 C10 H10B 110.4 . .
C9 C10 H10B 110.4 . .
H10A C10 H10B 108.6 . .
C11 O3 C11 108.1(5) . 2_556
C11 O3 Ca1 125.9(2) . .
C11 O3 Ca1 125.9(2) 2_556 .
O3 C11 C12 107.0(4) . .
O3 C11 H11A 110.3 . .
C12 C11 H11A 110.3 . .
O3 C11 H11B 110.3 . .
C12 C11 H11B 110.3 . .
H11A C11 H11B 108.6 . .
C11 C12 C12 102.2(3) . 2_556
C11 C12 H12A 111.3 . .
C12 C12 H12A 111.3 2_556 .
C11 C12 H12B 111.3 . .
C12 C12 H12B 111.3 2_556 .
H12A C12 H12B 109.2 . .
Ca1 O4 H4B 139(4) . .
Ca1 O4 H4C 114(4) . .
H4B O4 H4C 104(5) . .

loop_
_geom_bond_atom_site_label_1
_geom_bond_atom_site_label_2
_geom_bond_distance
_geom_bond_site_symmetry_2
Ca1 O4 2.330(3) 2_556
Ca1 O4 2.330(3) .
Ca1 O3 2.385(4) .
Ca1 O2 2.388(3) 2_556
Ca1 O2 2.388(3) .
Ca1 O1 2.421(3) .
Ca1 O1 2.421(3) 2_556
Ca1 H4C 2.78(5) .
O1 N1 1.271(5) .
N1 N1 1.301(7) 2_556
N1 C1 1.446(5) .
C1 C2 1.372(6) .
C1 C6 1.375(6) .
C2 C3 1.380(7) .
C2 H2A 0.9500 .
C3 C4 1.383(8) .
C3 H3A 0.9500 .
C4 C5 1.373(8) .
C4 H4A 0.9500 .
C5 C6 1.378(7) .
C5 H5A 0.9500 .
C6 H6A 0.9500 .
O2 C7 1.432(6) .
O2 C10 1.443(6) .
C7 C8 1.494(7) .
C7 H7A 0.9900 .
C7 H7B 0.9900 .
C8 C9 1.485(9) .
C8 H8A 0.9900 .
C8 H8B 0.9900 .
C9 C10 1.507(8) .
C9 H9A 0.9900 .
C9 H9B 0.9900 .
C10 H10A 0.9900 .
C10 H10B 0.9900 .
O3 C11 1.448(5) .
O3 C11 1.448(5) 2_556
C11 C12 1.487(7) .
C11 H11A 0.9900 .
C11 H11B 0.9900 .
C12 C12 1.535(11) 2_556
C12 H12A 0.9900 .
C12 H12B 0.9900 .
O4 H4B 0.840(5) .
O4 H4C 0.840(5) .

loop_
_geom_hbond_atom_site_label_D
_geom_hbond_atom_site_label_H
_geom_hbond_atom_site_label_A
_geom_hbond_distance_DH
_geom_hbond_distance_HA
_geom_hbond_distance_DA
_geom_hbond_angle_DHA
_geom_hbond_site_symmetry_A
O4 H4C I1 0.840(5) 2.650(10) 3.485(3) 173(5) .
O4 H4B I1 0.840(5) 2.597(8) 3.434(3) 174(5) 7_557

loop_
_geom_torsion_atom_site_label_1
_geom_torsion_atom_site_label_2
_geom_torsion_atom_site_label_3
_geom_torsion_atom_site_label_4
_geom_torsion
_geom_torsion_site_symmetry_1
_geom_torsion_site_symmetry_4
O4 Ca1 O1 N1 -95.2(3) 2_556 .
O4 Ca1 O1 N1 83.7(3) . .
O3 Ca1 O1 N1 -178.9(2) . .
O2 Ca1 O1 N1 -14.2(3) 2_556 .
O2 Ca1 O1 N1 169.2(3) . .
O1 Ca1 O1 N1 1.1(2) 2_556 .
Ca1 O1 N1 N1 -3.1(6) . 2_556
Ca1 O1 N1 C1 172.7(3) . .
O1 N1 C1 C2 64.3(5) . .
N1 N1 C1 C2 -120.2(6) 2_556 .
O1 N1 C1 C6 -110.0(5) . .
N1 N1 C1 C6 65.5(7) 2_556 .
C6 C1 C2 C3 -1.9(7) . .
N1 C1 C2 C3 -175.9(4) . .
C1 C2 C3 C4 1.4(8) . .
C2 C3 C4 C5 0.1(9) . .
C3 C4 C5 C6 -1.2(8) . .
C2 C1 C6 C5 0.8(7) . .
N1 C1 C6 C5 174.8(4) . .
C4 C5 C6 C1 0.8(8) . .
O4 Ca1 O2 C7 -135.3(4) 2_556 .
O4 Ca1 O2 C7 42.6(4) . .
O3 Ca1 O2 C7 134.4(4) . .
O2 Ca1 O2 C7 134.4(4) 2_556 .
O1 Ca1 O2 C7 -51.8(4) . .
O1 Ca1 O2 C7 -37.6(4) 2_556 .
O4 Ca1 O2 C10 34.5(4) 2_556 .
O4 Ca1 O2 C10 -147.5(4) . .
O3 Ca1 O2 C10 -55.8(4) . .
O2 Ca1 O2 C10 -55.8(4) 2_556 .
O1 Ca1 O2 C10 118.0(4) . .
O1 Ca1 O2 C10 132.2(4) 2_556 .
C10 O2 C7 C8 26.3(6) . .
Ca1 O2 C7 C8 -162.2(3) . .
O2 C7 C8 C9 -38.0(6) . .
C7 C8 C9 C10 34.6(6) . .
C7 O2 C10 C9 -4.4(6) . .
Ca1 O2 C10 C9 -175.5(3) . .
C8 C9 C10 O2 -19.3(6) . .
O4 Ca1 O3 C11 -161.4(3) 2_556 .
O4 Ca1 O3 C11 18.6(3) . .
O2 Ca1 O3 C11 112.1(3) 2_556 .
O2 Ca1 O3 C11 -67.9(3) . .
O1 Ca1 O3 C11 -79.4(3) . .
O1 Ca1 O3 C11 100.6(3) 2_556 .
O4 Ca1 O3 C11 18.6(3) 2_556 2_556
O4 Ca1 O3 C11 -161.4(3) . 2_556
O2 Ca1 O3 C11 -67.9(3) 2_556 2_556
O2 Ca1 O3 C11 112.1(3) . 2_556
O1 Ca1 O3 C11 100.6(3) . 2_556
O1 Ca1 O3 C11 -79.4(3) 2_556 2_556
C11 O3 C11 C12 12.0(3) 2_556 .
Ca1 O3 C11 C12 -168.0(3) . .
O3 C11 C12 C12 -30.1(7) . 2_556
